data_7134707
loop_
_publ_author_name
'Geue, Niklas'
'Renningholtz, Tim'
'Whitehead, George F. S.'
'Timco, Grigore A.'
'Trujillo, Cristina'
'Barran, Perdita E.'
'Winpenny, Richard E. P.'

_publ_section_title
;
 Energetics of carboxylate-metal bonds in polymetallic rings.
;
_journal_issue 59
_journal_name_full 'Chemical communications (Cambridge, England)'
_journal_page_first 11049
_journal_page_last 11052
_journal_paper_doi 10.1039/d5cc01911g
_journal_volume 61
_journal_year 2025
_chemical_formula_moiety 'C208 H272 Cr7 F8 Ni O80, C6 H16 N, 16[C2H3N], 2.5[C2H3N]'
_chemical_formula_sum 'C251 H343.5 Cr7 F8 N19.5 Ni O80'
_chemical_formula_weight 5488.64
_space_group_crystal_system tetragonal
_space_group_IT_number 130
_space_group_name_Hall '-P 4a 2ac'
_space_group_name_H-M_alt 'P 4/n c c :2'
_atom_sites_solution_hydrogens geom
_atom_sites_solution_primary dual
_audit_creation_date 2025-03-17
_audit_creation_method
;
Olex2 1.5-alpha
(compiled 2025.03.04 svn.red2d20d0 for OlexSys, GUI svn.r7188)
;
_audit_update_record
;
2025-03-17 deposited with the CCDC.	2025-06-11 downloaded from the CCDC.
;
_cell_angle_alpha 90
_cell_angle_beta 90
_cell_angle_gamma 90
_cell_formula_units_Z 4
_cell_length_a 26.7607(9)
_cell_length_b 26.7607(9)
_cell_length_c 40.561(3)
_cell_measurement_reflns_used 20977
_cell_measurement_temperature 150.00(10)
_cell_measurement_theta_max 53.0110
_cell_measurement_theta_min 2.2500
_cell_volume 29047(3)
_computing_cell_refinement 'CrysAlisPro 1.171.43.142a (Rigaku OD, 2024)'
_computing_data_collection 'PROGRAM:BIS 2011.12.3.0/19-Dec-2011 && APEX2_2013.4-1                           '
_computing_data_reduction 'CrysAlisPro 1.171.43.142a (Rigaku OD, 2024)'
_computing_molecular_graphics 'Olex2 1.5-alpha (Dolomanov et al., 2009)'
_computing_publication_material 'Olex2 1.5-alpha (Dolomanov et al., 2009)'
_computing_structure_refinement 'SHELXL 2019/3 (Sheldrick, 2015)'
_computing_structure_solution 'SHELXT 2018/2 (Sheldrick, 2018)'
_diffrn_ambient_environment air
_diffrn_ambient_temperature 150.00(10)
_diffrn_detector 'CCD plate'
_diffrn_measured_fraction_theta_full 0.949
_diffrn_measured_fraction_theta_max 0.949
_diffrn_measurement_details
;
List of Runs (angles in degrees, time in seconds):

  # Type    Start    End  Width  t~exp~   \w     \q     \k     \f   Frames
#--------------------------------------------------------------------------
  1  \w     30.31 218.72   1.20   10.00    --   60.00  73.87 169.21  157
  2  \w    117.11 228.72   1.20   10.00    --   70.00  73.87  14.21   93
  3  \w     75.74 205.34   1.20   10.00    --   60.00  73.87  94.21  108
  4  \w     -4.49 119.11   1.20   10.00    --   25.00  73.87-130.79  103
  5  \w     -1.77  73.83   1.20   10.00    --    3.00  73.87 124.21   63
;
_diffrn_measurement_device 'abstract diffractometer'
_diffrn_measurement_device_type 'Saxi-CrysAlisPro-abstract goniometer imported SAXI images'
_diffrn_measurement_method '\w scans'
_diffrn_orient_matrix_type 'CrysAlisPro convention (1999,Acta A55,543-557)'
_diffrn_orient_matrix_UB_11 0.0494691000
_diffrn_orient_matrix_UB_12 -0.0224492000
_diffrn_orient_matrix_UB_13 -0.0124480000
_diffrn_orient_matrix_UB_21 -0.0202037000
_diffrn_orient_matrix_UB_22 0.0005705000
_diffrn_orient_matrix_UB_23 -0.0355197000
_diffrn_orient_matrix_UB_31 0.0211467000
_diffrn_orient_matrix_UB_32 0.0530219000
_diffrn_orient_matrix_UB_33 -0.0049042000
_diffrn_radiation_monochromator graphite
_diffrn_radiation_probe x-ray
_diffrn_radiation_type 'Cu K\a'
_diffrn_radiation_wavelength 1.54184
_diffrn_reflns_av_R_equivalents 0.0647
_diffrn_reflns_av_unetI/netI 0.0400
_diffrn_reflns_Laue_measured_fraction_full 0.949
_diffrn_reflns_Laue_measured_fraction_max 0.949
_diffrn_reflns_limit_h_max 26
_diffrn_reflns_limit_h_min -15
_diffrn_reflns_limit_k_max 24
_diffrn_reflns_limit_k_min -25
_diffrn_reflns_limit_l_max 40
_diffrn_reflns_limit_l_min -37
_diffrn_reflns_number 75476
_diffrn_reflns_point_group_measured_fraction_full 0.949
_diffrn_reflns_point_group_measured_fraction_max 0.949
_diffrn_reflns_theta_full 53.904
_diffrn_reflns_theta_max 53.904
_diffrn_reflns_theta_min 2.178
_diffrn_source 'fine-focus sealed X-ray tube'
_diffrn_source_type 'Enhance (Cu) X-ray Source'
_exptl_absorpt_coefficient_mu 2.869
_exptl_absorpt_correction_T_max 1.00000
_exptl_absorpt_correction_T_min 0.45079
_exptl_absorpt_correction_type multi-scan
_exptl_absorpt_process_details
;
CrysAlisPro 1.171.43.142a (Rigaku Oxford Diffraction, 2024)
Empirical absorption correction using spherical harmonics,
implemented in SCALE3 ABSPACK scaling algorithm.
;
_exptl_crystal_colour 'clear green'
_exptl_crystal_colour_lustre clear
_exptl_crystal_colour_primary green
_exptl_crystal_density_diffrn 1.255
_exptl_crystal_description block
_exptl_crystal_F_000 11576
_exptl_crystal_size_max 0.325
_exptl_crystal_size_mid 0.278
_exptl_crystal_size_min 0.215
_refine_diff_density_max 0.533
_refine_diff_density_min -0.294
_refine_diff_density_rms 0.072
_refine_ls_extinction_method none
_refine_ls_goodness_of_fit_ref 1.039
_refine_ls_hydrogen_treatment constr
_refine_ls_matrix_type full
_refine_ls_number_parameters 897
_refine_ls_number_reflns 8330
_refine_ls_number_restraints 2210
_refine_ls_restrained_S_all 0.986
_refine_ls_R_factor_all 0.1347
_refine_ls_R_factor_gt 0.0884
_refine_ls_shift/su_max 0.000
_refine_ls_shift/su_mean 0.000
_refine_ls_structure_factor_coef Fsqd
_refine_ls_weighting_details 'w=1/[\s^2^(Fo^2^)+(0.1898P)^2^+14.8511P] where P=(Fo^2^+2Fc^2^)/3'
_refine_ls_weighting_scheme calc
_refine_ls_wR_factor_gt 0.2616
_refine_ls_wR_factor_ref 0.2997
_reflns_Friedel_coverage 0.000
_reflns_number_gt 4900
_reflns_number_total 8330
_reflns_threshold_expression 'I > 2\s(I)'
_cod_data_source_file d5cc01911g2.cif
_cod_data_source_block xrepw301
_cod_depositor_comments 'Adding full bibliography for 7134703--7134709.cif.'
_cod_original_sg_symbol_H-M 'P 4/n c c'
_cod_original_formula_sum 'C251 H343.50 Cr7 F8 N19.50 Ni O80'
_cod_database_code 7134707
_shelx_shelxl_version_number 2019/3
_shelx_space_group_comment
;
The symmetry employed for this shelxl refinement is uniquely defined
by the following loop, which should always be used as a source of
symmetry information in preference to the above space-group names.
They are only intended as comments.
;
_shelx_estimated_absorpt_t_max 0.577
_shelx_estimated_absorpt_t_min 0.456
_olex2_refinement_description
;
1. Shared sites
{C1, C1A}
{Cr1, Ni1}
{Cr2, Ni2}
2. Restrained distances
 C50-C49 = C24A-C23A = C24-C23 = C37-C36 = C11A-C10A = C11-C10
 1.54 with sigma of 0.02
 C54-C53 = C55-C54 = C57-C56 = C58-C57
 1.54 with sigma of 0.02
 C55-C53 = N1-C54 = C56-C55 = N1-C57 = C58-C56
 2.45 with sigma of 0.02
 N1-C56 = N1-C55
 1.45 with sigma of 0.02
 C2-C1 \\sim C2A-C1
 with sigma of 0.02
 O9-C23 \\sim O9-C23A
 with sigma of 0.02
3. Uiso/Uaniso restraints and constraints
All non-hydrogen atoms have similar U: within 2A with sigma of 0.04 and sigma
for terminal atoms of 0.08 within 2A
Uanis(Cr1) = Uanis(Ni1)
Uanis(Cr2) = Uanis(Ni2)
Uanis(C1) = Uanis(C1A)
4. Rigid body (RIGU) restrains
 All non-hydrogen atoms
 with sigma for 1-2 distances of 0.004 and sigma for 1-3 distances of 0.004
5. Same fragment restrains
{C23, C24} sigma for 1-2: 0.02, 1-3: 0.04
as in
{C23A, C24A}
{O1, O2, O3, O4, O5, C1, C2, C3, C4, C5, C6, C7, C8, C9, C10, C11, C12, C13}
sigma for 1-2: 0.02, 1-3: 0.04
as in
{O11, O12, O13, O14, O15, C27, C28, C29, C30, C31, C32, C33, C34, C35, C36,
C37, C38, C39}
{O1, O2, O3, O4, O5, C1, C2, C3, C4, C5, C6, C7, C8, C9, C10, C11, C12, C13}
sigma for 1-2: 0.02, 1-3: 0.04
as in
{O16, O17, O18, O19, O20, C40, C41, C42, C43, C44, C45, C46, C47, C48, C49,
C50, C51, C52}
{O3, O4, O5, C1, C2, C3, C4, C5, C6, C7, C8, C9, C10, C11, C12, C13} sigma for
1-2: 0.02, 1-3: 0.04
as in
{O3A, O4A, O5A, C1A, C2A, C3A, C4A, C5A, C6A, C7A, C8A, C9A, C10A, C11A, C12A,
C13A}
{O1, O2, O3, O4, O5, C1, C2, C3, C4, C5, C6, C7, C8, C9, C10, C11, C12, C13}
sigma for 1-2: 0.02, 1-3: 0.04
as in
{O6, O7, O8, O9, O10, C14, C15, C16, C17, C18, C19, C20, C21, C22, C23, C24,
C25, C26}
6. Others
 Sof(C23A)=Sof(H23C)=Sof(H23D)=Sof(C24A)=Sof(H24D)=Sof(H24E)=Sof(H24F)=1-FVAR(1)
 Sof(C23)=Sof(H23A)=Sof(H23B)=Sof(C24)=Sof(H24A)=Sof(H24B)=Sof(H24C)=FVAR(1)
 Sof(O3A)=Sof(O4A)=Sof(O5A)=Sof(C1A)=Sof(C2A)=Sof(C3A)=Sof(H3A)=Sof(C4A)=
 Sof(C5A)=Sof(C6A)=Sof(C7A)=Sof(H7A)=Sof(C8A)=Sof(H8AA)=Sof(H8AB)=Sof(C9A)=
 Sof(H9AA)=Sof(H9AB)=Sof(H9AC)=Sof(C10A)=Sof(H10C)=Sof(H10D)=Sof(C11A)=
 Sof(H11D)=Sof(H11E)=Sof(H11F)=Sof(C12A)=Sof(H12C)=Sof(H12D)=Sof(C13A)=
 Sof(H13D)=Sof(H13E)=Sof(H13F)=1-FVAR(2)
 Sof(O3)=Sof(O4)=Sof(O5)=Sof(C1)=Sof(C2)=Sof(C3)=Sof(H3)=Sof(C4)=Sof(C5)=
 Sof(C6)=Sof(C7)=Sof(H7)=Sof(C8)=Sof(H8A)=Sof(H8B)=Sof(C9)=Sof(H9A)=Sof(H9B)=
 Sof(H9C)=Sof(C10)=Sof(H10A)=Sof(H10B)=Sof(C11)=Sof(H11A)=Sof(H11B)=Sof(H11C)=
 Sof(C12)=Sof(H12A)=Sof(H12B)=Sof(C13)=Sof(H13A)=Sof(H13B)=Sof(H13C)=FVAR(2)
 Fixed Sof: Cr1(0.875) Cr2(0.875) Ni1(0.125) Ni2(0.125) H58A(0.25) H58C(0.25)
 H58B(0.25) C54(0.25) H54A(0.25) H54B(0.25) C53(0.25) H53A(0.25) H53B(0.25)
 H53C(0.25) C56(0.25) H56A(0.25) H56B(0.25) N1(0.25) H1A(0.25) H1B(0.25)
 C57(0.25) H57A(0.25) H57B(0.25) C55(0.25) H55A(0.25) H55B(0.25)
7.a Secondary CH2 refined with riding coordinates:
 C8(H8A,H8B), C10(H10A,H10B), C12(H12A,H12B), C21(H21A,H21B), C23(H23A,H23B),
 C25(H25A,H25B), C23A(H23C,H23D), C34(H34A,H34B), C36(H36A,H36B), C38(H38A,
 H38B), C47(H47A,H47B), C49(H49A,H49B), C51(H51A,H51B), C54(H54A,H54B),
 C56(H56A,H56B), N1(H1A,H1B), C57(H57A,H57B), C55(H55A,H55B), C8A(H8AA,H8AB),
 C10A(H10C,H10D), C12A(H12C,H12D)
7.b Me refined with riding coordinates:
 C9(H9A,H9B,H9C), C11(H11A,H11B,H11C), C13(H13A,H13B,H13C), C22(H22A,H22B,
 H22C), C24(H24A,H24B,H24C), C26(H26A,H26B,H26C), C24A(H24D,H24E,H24F),
 C35(H35A,H35B,H35C), C37(H37A,H37B,H37C), C39(H39A,H39B,H39C), C48(H48A,H48B,
 H48C), C50(H50A,H50B,H50C), C52(H52A,H52B,H52C), C58(H58A,H58C,H58B), C53(H53A,
 H53B,H53C), C9A(H9AA,H9AB,H9AC), C11A(H11D,H11E,H11F), C13A(H13D,H13E,H13F)
7.c Aromatic/amide H refined with riding coordinates:
 C3(H3), C7(H7), C16(H16), C20(H20), C29(H29), C33(H33), C42(H42), C46(H46),
 C3A(H3A), C7A(H7A)
;
_smtbx_masks_void_probe_radius 1.2
_smtbx_masks_void_truncation_radius 1.2
_olex2_submission_special_instructions 'No special instructions were received'
_oxdiff_exptl_absorpt_empirical_details
;
Empirical correction (ABSPACK) includes:
- Absorption correction using spherical harmonics
- Frame scaling
- Detector area scaling
;
_oxdiff_exptl_absorpt_empirical_full_max 1.596
_oxdiff_exptl_absorpt_empirical_full_min 0.640

loop_
_space_group_symop_operation_xyz
'x, y, z'
'-x+1/2, -y+1/2, z'
'-y+1/2, x, z'
'y, -x+1/2, z'
'-x, y+1/2, -z+1/2'
'x+1/2, -y, -z+1/2'
'y+1/2, x+1/2, -z+1/2'
'-y, -x, -z+1/2'
'-x, -y, -z'
'x-1/2, y-1/2, -z'
'y-1/2, -x, -z'
'-y, x-1/2, -z'
'x, -y-1/2, z-1/2'
'-x-1/2, y, z-1/2'
'-y-1/2, -x-1/2, z-1/2'
'y, x, z-1/2'

loop_
_atom_site_label
_atom_site_type_symbol
_atom_site_fract_x
_atom_site_fract_y
_atom_site_fract_z
_atom_site_U_iso_or_equiv
_atom_site_adp_type
_atom_site_occupancy
_atom_site_site_symmetry_order
_atom_site_calc_flag
_atom_site_refinement_flags_posn
_atom_site_refinement_flags_adp
_atom_site_refinement_flags_occupancy
_atom_site_disorder_assembly
_atom_site_disorder_group
Cr1 Cr 0.35997(4) 0.36948(4) 0.42557(3) 0.0815(5) Uani 0.875 1 d . U P A .
Cr2 Cr 0.24350(4) 0.41228(4) 0.41240(3) 0.0804(5) Uani 0.875 1 d . U P A .
Ni1 Ni 0.35997(4) 0.36948(4) 0.42557(3) 0.0815(5) Uani 0.125 1 d . U P A .
Ni2 Ni 0.24350(4) 0.41228(4) 0.41240(3) 0.0804(5) Uani 0.125 1 d . U P A .
F1 F 0.28878(12) 0.36418(11) 0.43101(8) 0.0748(10) Uani 1 1 d . U . . .
F2 F 0.19702(12) 0.35795(12) 0.40673(9) 0.0774(10) Uani 1 1 d . U . . .
O1 O 0.35227(16) 0.39489(17) 0.38123(12) 0.0866(13) Uani 1 1 d D U . . .
O2 O 0.27081(17) 0.39992(16) 0.36823(11) 0.0873(13) Uani 1 1 d D U . . .
O3 O 0.4467(7) 0.4064(10) 0.2757(6) 0.195(8) Uani 0.538(12) 1 d D U P A 1
O4 O 0.3792(9) 0.4193(9) 0.2292(4) 0.207(8) Uani 0.538(12) 1 d D U P A 1
O5 O 0.2818(8) 0.4259(9) 0.2440(5) 0.194(7) Uani 0.538(12) 1 d D U P A 1
C1 C 0.3170(3) 0.3979(3) 0.36064(18) 0.0877(19) Uani 0.538(12) 1 d D U P A 1
C2 C 0.3311(7) 0.400(3) 0.3259(3) 0.112(5) Uani 0.538(12) 1 d D U P A 1
C3 C 0.3816(7) 0.4054(12) 0.3188(4) 0.139(7) Uani 0.538(12) 1 d D U P A 1
H3 H 0.405073 0.408111 0.336251 0.167 Uiso 0.538(12) 1 calc R U P A 1
C4 C 0.3978(7) 0.4072(12) 0.2863(4) 0.162(7) Uani 0.538(12) 1 d D U P A 1
C5 C 0.3626(7) 0.4130(12) 0.2616(5) 0.176(7) Uani 0.538(12) 1 d D U P A 1
C6 C 0.3129(7) 0.4172(13) 0.2694(4) 0.163(7) Uani 0.538(12) 1 d D U P A 1
C7 C 0.2967(8) 0.4105(16) 0.3023(4) 0.137(7) Uani 0.538(12) 1 d D U P A 1
H7 H 0.262313 0.413697 0.307878 0.165 Uiso 0.538(12) 1 calc R U P A 1
C8 C 0.4829(10) 0.3898(16) 0.2992(9) 0.202(11) Uani 0.538(12) 1 d D U P A 1
H8A H 0.469592 0.361215 0.311996 0.242 Uiso 0.538(12) 1 calc R U P A 1
H8B H 0.491020 0.417120 0.314789 0.242 Uiso 0.538(12) 1 calc R U P A 1
C9 C 0.5311(12) 0.3736(19) 0.2799(13) 0.206(15) Uani 0.538(12) 1 d D U P A 1
H9A H 0.556466 0.362024 0.295554 0.309 Uiso 0.538(12) 1 calc R U P A 1
H9B H 0.522701 0.346409 0.264662 0.309 Uiso 0.538(12) 1 calc R U P A 1
H9C H 0.544051 0.402110 0.267445 0.309 Uiso 0.538(12) 1 calc R U P A 1
C10 C 0.3830(12) 0.4722(11) 0.2194(6) 0.241(11) Uani 0.538(12) 1 d D U P A 1
H10A H 0.353813 0.491199 0.227672 0.289 Uiso 0.538(12) 1 calc R U P A 1
H10B H 0.383935 0.475167 0.195047 0.289 Uiso 0.538(12) 1 calc R U P A 1
C11 C 0.4305(13) 0.4921(13) 0.2342(10) 0.332(18) Uani 0.538(12) 1 d D U P A 1
H11A H 0.434404 0.527394 0.228240 0.498 Uiso 0.538(12) 1 calc R U P A 1
H11B H 0.428989 0.488957 0.258254 0.498 Uiso 0.538(12) 1 calc R U P A 1
H11C H 0.458972 0.473000 0.225780 0.498 Uiso 0.538(12) 1 calc R U P A 1
C12 C 0.2290(8) 0.4239(12) 0.2494(4) 0.190(9) Uani 0.538(12) 1 d D U P A 1
H12A H 0.217989 0.453167 0.262401 0.228 Uiso 0.538(12) 1 calc R U P A 1
H12B H 0.220129 0.393163 0.261714 0.228 Uiso 0.538(12) 1 calc R U P A 1
C13 C 0.2041(9) 0.4238(14) 0.2160(5) 0.302(16) Uani 0.538(12) 1 d D U P A 1
H13A H 0.167715 0.422470 0.218870 0.453 Uiso 0.538(12) 1 calc R U P A 1
H13B H 0.213062 0.454399 0.204110 0.453 Uiso 0.538(12) 1 calc R U P A 1
H13C H 0.215192 0.394644 0.203426 0.453 Uiso 0.538(12) 1 calc R U P A 1
O6 O 0.35924(16) 0.43727(17) 0.44370(12) 0.0893(14) Uani 1 1 d D U . . .
O7 O 0.28957(17) 0.46751(15) 0.41977(12) 0.0849(13) Uani 1 1 d D U . . .
O8 O 0.4451(3) 0.5946(3) 0.4823(3) 0.228(4) Uani 1 1 d D U . . .
O9 O 0.3753(3) 0.6657(2) 0.4799(2) 0.193(3) Uani 1 1 d D U . . .
O10 O 0.2840(2) 0.6457(2) 0.45947(19) 0.153(2) Uani 1 1 d D U . . .
C14 C 0.3294(3) 0.4722(2) 0.43669(17) 0.0813(18) Uani 1 1 d D U . . .
C15 C 0.3412(2) 0.5231(2) 0.44822(19) 0.090(2) Uani 1 1 d D U . . .
C16 C 0.3886(3) 0.5325(3) 0.4608(2) 0.107(2) Uani 1 1 d D U . . .
H16 H 0.412740 0.506606 0.462799 0.129 Uiso 1 1 calc R U . . .
C17 C 0.3994(3) 0.5811(3) 0.4705(3) 0.144(3) Uani 1 1 d D U . . .
C18 C 0.3638(4) 0.6180(3) 0.4697(3) 0.149(3) Uani 1 1 d D U . . .
C19 C 0.3165(3) 0.6078(3) 0.4591(2) 0.123(3) Uani 1 1 d D U . . .
C20 C 0.3052(3) 0.5591(3) 0.4481(2) 0.104(2) Uani 1 1 d D U . . .
H20 H 0.272487 0.551476 0.440578 0.125 Uiso 1 1 calc R U . . .
C21 C 0.4759(4) 0.5619(5) 0.4968(4) 0.208(5) Uani 1 1 d D U . . .
H21A H 0.486127 0.536408 0.480404 0.250 Uiso 1 1 calc R U . . .
H21B H 0.457695 0.544539 0.514691 0.250 Uiso 1 1 calc R U . . .
C22 C 0.5216(4) 0.5862(4) 0.5108(3) 0.187(5) Uani 1 1 d D U . . .
H22A H 0.542872 0.560760 0.521067 0.281 Uiso 1 1 calc R U . . .
H22B H 0.540205 0.602807 0.493066 0.281 Uiso 1 1 calc R U . . .
H22C H 0.511769 0.610939 0.527358 0.281 Uiso 1 1 calc R U . . .
C23 C 0.3912(10) 0.6952(7) 0.4507(5) 0.186(9) Uani 0.537(18) 1 d D U P B 1
H23A H 0.416425 0.675981 0.438146 0.223 Uiso 0.537(18) 1 calc R U P B 1
H23B H 0.361989 0.700591 0.436126 0.223 Uiso 0.537(18) 1 calc R U P B 1
C24 C 0.4125(8) 0.7441(6) 0.4601(6) 0.194(11) Uani 0.537(18) 1 d D U P B 1
H24A H 0.422398 0.762271 0.440158 0.291 Uiso 0.537(18) 1 calc R U P B 1
H24B H 0.387356 0.763464 0.472120 0.291 Uiso 0.537(18) 1 calc R U P B 1
H24C H 0.441776 0.738860 0.474138 0.291 Uiso 0.537(18) 1 calc R U P B 1
C25 C 0.2341(4) 0.6359(3) 0.4492(3) 0.167(4) Uani 1 1 d D U . . .
H25A H 0.219257 0.608850 0.462740 0.201 Uiso 1 1 calc R U . . .
H25B H 0.233360 0.625549 0.425805 0.201 Uiso 1 1 calc R U . . .
C26 C 0.2056(5) 0.6836(4) 0.4539(4) 0.228(7) Uani 1 1 d D U . . .
H26A H 0.170765 0.678679 0.447140 0.343 Uiso 1 1 calc R U . . .
H26B H 0.206658 0.693365 0.477174 0.343 Uiso 1 1 calc R U . . .
H26C H 0.220691 0.709982 0.440421 0.343 Uiso 1 1 calc R U . . .
C23A C 0.4131(10) 0.6965(12) 0.4624(7) 0.211(10) Uani 0.463(18) 1 d D U P B 2
H23C H 0.442585 0.676967 0.455136 0.253 Uiso 0.463(18) 1 calc R U P B 2
H23D H 0.423772 0.726180 0.475124 0.253 Uiso 0.463(18) 1 calc R U P B 2
C24A C 0.3784(11) 0.7088(10) 0.4349(9) 0.193(11) Uani 0.463(18) 1 d D U P B 2
H24D H 0.395504 0.730300 0.418909 0.289 Uiso 0.463(18) 1 calc R U P B 2
H24E H 0.367623 0.677962 0.424004 0.289 Uiso 0.463(18) 1 calc R U P B 2
H24F H 0.349112 0.726386 0.443671 0.289 Uiso 0.463(18) 1 calc R U P B 2
O11 O 0.19543(17) 0.45968(16) 0.39383(12) 0.0916(14) Uani 1 1 d D U . . .
O12 O 0.12531(16) 0.43175(17) 0.41804(12) 0.0886(14) Uani 1 1 d D U . . .
O13 O 0.1409(4) 0.6268(4) 0.3499(4) 0.291(6) Uani 1 1 d D U . . .
O14 O 0.0360(3) 0.6223(4) 0.3515(3) 0.240(5) Uani 1 1 d D U . . .
O15 O -0.0092(2) 0.5443(3) 0.3792(2) 0.189(3) Uani 1 1 d D U . . .
C27 C 0.1497(3) 0.4632(2) 0.40101(19) 0.086(2) Uani 1 1 d D U . . .
C28 C 0.1214(3) 0.5059(3) 0.3884(2) 0.105(2) Uani 1 1 d D U . . .
C29 C 0.1459(3) 0.5469(3) 0.3761(3) 0.145(4) Uani 1 1 d D U . . .
H29 H 0.181405 0.548368 0.375980 0.174 Uiso 1 1 calc R U . . .
C30 C 0.1176(4) 0.5862(4) 0.3640(3) 0.194(5) Uani 1 1 d D U . . .
C31 C 0.0656(4) 0.5838(4) 0.3650(3) 0.181(5) Uani 1 1 d D U . . .
C32 C 0.0410(3) 0.5430(4) 0.3780(3) 0.146(3) Uani 1 1 d D U . . .
C33 C 0.0699(3) 0.5034(3) 0.3906(2) 0.124(3) Uani 1 1 d D U . . .
H33 H 0.054185 0.475386 0.400561 0.149 Uiso 1 1 calc R U . . .
C34 C 0.1478(11) 0.6683(8) 0.3709(5) 0.407(12) Uani 1 1 d D U . . .
H34A H 0.162737 0.657078 0.391956 0.488 Uiso 1 1 calc R U . . .
H34B H 0.115080 0.683846 0.375803 0.488 Uiso 1 1 calc R U . . .
C35 C 0.1824(12) 0.7073(9) 0.3546(9) 0.57(2) Uani 1 1 d D U . . .
H35A H 0.186828 0.735786 0.369460 0.848 Uiso 1 1 calc R U . . .
H35B H 0.214988 0.692044 0.350001 0.848 Uiso 1 1 calc R U . . .
H35C H 0.167403 0.718772 0.333873 0.848 Uiso 1 1 calc R U . . .
C36 C 0.0204(7) 0.6108(7) 0.3177(4) 0.311(10) Uani 1 1 d D U . . .
H36A H -0.002538 0.581716 0.317817 0.374 Uiso 1 1 calc R U . . .
H36B H 0.049950 0.602016 0.304228 0.374 Uiso 1 1 calc R U . . .
C37 C -0.0055(12) 0.6551(9) 0.3029(7) 0.52(2) Uani 1 1 d D U . . .
H37A H -0.015914 0.647166 0.280367 0.775 Uiso 1 1 calc R U . . .
H37B H -0.035023 0.663391 0.316188 0.775 Uiso 1 1 calc R U . . .
H37C H 0.017355 0.683648 0.302628 0.775 Uiso 1 1 calc R U . . .
C38 C -0.0346(4) 0.5050(5) 0.3982(4) 0.235(7) Uani 1 1 d D U . . .
H38A H -0.024027 0.471956 0.389731 0.282 Uiso 1 1 calc R U . . .
H38B H -0.023985 0.507211 0.421564 0.282 Uiso 1 1 calc R U . . .
C39 C -0.0882(4) 0.5082(7) 0.3967(5) 0.325(12) Uani 1 1 d D U . . .
H39A H -0.102886 0.481081 0.409791 0.487 Uiso 1 1 calc R U . . .
H39B H -0.099086 0.540424 0.405613 0.487 Uiso 1 1 calc R U . . .
H39C H -0.099127 0.505143 0.373756 0.487 Uiso 1 1 calc R U . . .
O16 O 0.21897(16) 0.42439(15) 0.45715(11) 0.0803(12) Uani 1 1 d D U . . .
O17 O 0.15828(17) 0.37069(16) 0.47041(11) 0.0829(13) Uani 1 1 d D U . . .
O18 O 0.2903(3) 0.4851(3) 0.56351(16) 0.175(3) Uani 1 1 d D U . . .
O19 O 0.2313(4) 0.4479(4) 0.61015(19) 0.223(4) Uani 1 1 d D U . . .
O20 O 0.1549(3) 0.3893(3) 0.59624(16) 0.160(3) Uani 1 1 d D U . . .
C40 C 0.1928(3) 0.4011(3) 0.47802(18) 0.0804(18) Uani 1 1 d D U . . .
C41 C 0.2027(3) 0.4104(3) 0.51278(18) 0.094(2) Uani 1 1 d D U . . .
C42 C 0.2426(3) 0.4423(3) 0.52027(19) 0.112(3) Uani 1 1 d D U . . .
H42 H 0.263418 0.455048 0.503254 0.135 Uiso 1 1 calc R U . . .
C43 C 0.2513(4) 0.4550(4) 0.5529(2) 0.138(3) Uani 1 1 d D U . . .
C44 C 0.2212(4) 0.4362(4) 0.5776(2) 0.148(4) Uani 1 1 d D U . . .
C45 C 0.1828(4) 0.4041(4) 0.5703(2) 0.131(3) Uani 1 1 d D U . . .
C46 C 0.1727(3) 0.3918(3) 0.53748(19) 0.103(2) Uani 1 1 d D U . . .
H46 H 0.145288 0.370748 0.532226 0.123 Uiso 1 1 calc R U . . .
C47 C 0.3247(4) 0.5004(5) 0.5385(2) 0.180(5) Uani 1 1 d D U . . .
H47A H 0.307569 0.521153 0.521721 0.216 Uiso 1 1 calc R U . . .
H47B H 0.339376 0.470874 0.527392 0.216 Uiso 1 1 calc R U . . .
C48 C 0.3653(5) 0.5306(6) 0.5560(3) 0.238(8) Uani 1 1 d D U . . .
H48A H 0.389996 0.542041 0.539777 0.357 Uiso 1 1 calc R U . . .
H48B H 0.350170 0.559606 0.566832 0.357 Uiso 1 1 calc R U . . .
H48C H 0.381812 0.509587 0.572474 0.357 Uiso 1 1 calc R U . . .
C49 C 0.2102(8) 0.4962(7) 0.6201(4) 0.319(10) Uani 1 1 d D U . . .
H49A H 0.173339 0.493572 0.620914 0.383 Uiso 1 1 calc R U . . .
H49B H 0.218956 0.521733 0.603407 0.383 Uiso 1 1 calc R U . . .
C50 C 0.2288(10) 0.5125(9) 0.6526(5) 0.422(16) Uani 1 1 d D U . . .
H50A H 0.213926 0.544775 0.658317 0.633 Uiso 1 1 calc R U . . .
H50B H 0.219688 0.487633 0.669315 0.633 Uiso 1 1 calc R U . . .
H50C H 0.265294 0.515787 0.651812 0.633 Uiso 1 1 calc R U . . .
C51 C 0.1141(4) 0.3565(4) 0.5909(3) 0.157(4) Uani 1 1 d D U . . .
H51A H 0.125956 0.324650 0.581300 0.189 Uiso 1 1 calc R U . . .
H51B H 0.089869 0.371811 0.575400 0.189 Uiso 1 1 calc R U . . .
C52 C 0.0894(4) 0.3472(5) 0.6242(3) 0.188(5) Uani 1 1 d D U . . .
H52A H 0.060942 0.324637 0.621319 0.282 Uiso 1 1 calc R U . . .
H52B H 0.113707 0.332084 0.639226 0.282 Uiso 1 1 calc R U . . .
H52C H 0.077771 0.379048 0.633351 0.282 Uiso 1 1 calc R U . . .
C58 C 0.250000 0.250000 0.5086(4) 0.163(8) Uani 1 4 d DS TU P . .
H58A H 0.227004 0.259151 0.526454 0.245 Uiso 0.25 1 calc R U P C -1
H58C H 0.258833 0.214585 0.510606 0.245 Uiso 0.25 1 calc R U P C -1
H58B H 0.280330 0.270386 0.510207 0.245 Uiso 0.25 1 calc R U P C -1
C54 C 0.235(4) 0.267(3) 0.3562(6) 0.100(11) Uani 0.25 1 d D U P D -1
H54A H 0.245076 0.302803 0.354016 0.119 Uiso 0.25 1 calc R U P D -1
H54B H 0.197763 0.266250 0.357866 0.119 Uiso 0.25 1 calc R U P D -1
C53 C 0.253(3) 0.2369(12) 0.3261(5) 0.091(13) Uani 0.25 1 d D U P D -1
H53A H 0.238053 0.250887 0.305897 0.137 Uiso 0.25 1 calc R U P D -1
H53B H 0.289154 0.238427 0.324669 0.137 Uiso 0.25 1 calc R U P D -1
H53C H 0.242055 0.202038 0.328502 0.137 Uiso 0.25 1 calc R U P D -1
C56 C 0.259(2) 0.245(3) 0.4474(5) 0.091(8) Uani 0.25 1 d D U P D -1
H56A H 0.293795 0.255495 0.452966 0.110 Uiso 0.25 1 calc R U P D -1
H56B H 0.258786 0.208770 0.444294 0.110 Uiso 0.25 1 calc R U P D -1
N1 N 0.244(3) 0.2699(11) 0.4168(5) 0.101(9) Uani 0.25 1 d D U P D -1
H1A H 0.210215 0.273348 0.416963 0.121 Uiso 0.25 1 calc R U P D -1
H1B H 0.257493 0.301096 0.416413 0.121 Uiso 0.25 1 calc R U P D -1
C57 C 0.2249(11) 0.259(2) 0.4756(5) 0.103(9) Uani 0.25 1 d D U P D -1
H57A H 0.194014 0.238924 0.474189 0.123 Uiso 0.25 1 calc R U P D -1
H57B H 0.215533 0.294783 0.473790 0.123 Uiso 0.25 1 calc R U P D -1
C55 C 0.258(3) 0.244(3) 0.3865(5) 0.089(9) Uani 0.25 1 d D U P D -1
H55A H 0.248082 0.208652 0.387951 0.107 Uiso 0.25 1 calc R U P D -1
H55B H 0.295155 0.245097 0.384146 0.107 Uiso 0.25 1 calc R U P D -1
O3A O 0.4445(8) 0.3763(9) 0.2750(6) 0.157(7) Uani 0.462(12) 1 d D U P A 2
O4A O 0.3735(11) 0.3870(11) 0.2273(5) 0.223(9) Uani 0.462(12) 1 d D U P A 2
O5A O 0.2782(9) 0.3960(10) 0.2423(5) 0.195(8) Uani 0.462(12) 1 d D U P A 2
C1A C 0.3170(3) 0.3979(3) 0.36064(18) 0.0877(19) Uani 0.462(12) 1 d D U P A 2
C2A C 0.3315(9) 0.399(3) 0.3257(3) 0.113(5) Uani 0.462(12) 1 d D U P A 2
C3A C 0.3807(8) 0.3868(12) 0.3178(5) 0.115(7) Uani 0.462(12) 1 d D U P A 2
H3A H 0.404318 0.381539 0.334920 0.138 Uiso 0.462(12) 1 calc R U P A 2
C4A C 0.3954(8) 0.3824(13) 0.2850(5) 0.158(7) Uani 0.462(12) 1 d D U P A 2
C5A C 0.3605(9) 0.3924(16) 0.2604(5) 0.182(7) Uani 0.462(12) 1 d D U P A 2
C6A C 0.3104(8) 0.3968(15) 0.2681(4) 0.165(7) Uani 0.462(12) 1 d D U P A 2
C7A C 0.2959(9) 0.3969(19) 0.3017(4) 0.135(8) Uani 0.462(12) 1 d D U P A 2
H7A H 0.261562 0.395705 0.307420 0.162 Uiso 0.462(12) 1 calc R U P A 2
C8A C 0.4805(11) 0.3637(15) 0.3001(9) 0.162(10) Uani 0.462(12) 1 d D U P A 2
H8AA H 0.469054 0.334294 0.312880 0.194 Uiso 0.462(12) 1 calc R U P A 2
H8AB H 0.485202 0.392030 0.315470 0.194 Uiso 0.462(12) 1 calc R U P A 2
C9A C 0.5308(11) 0.351(2) 0.2819(16) 0.216(19) Uani 0.462(12) 1 d D U P A 2
H9AA H 0.556433 0.342636 0.298128 0.324 Uiso 0.462(12) 1 calc R U P A 2
H9AB H 0.525647 0.323362 0.266784 0.324 Uiso 0.462(12) 1 calc R U P A 2
H9AC H 0.541720 0.380830 0.269362 0.324 Uiso 0.462(12) 1 calc R U P A 2
C10A C 0.3561(12) 0.4282(14) 0.2060(8) 0.255(12) Uani 0.462(12) 1 d D U P A 2
H10C H 0.329093 0.446571 0.217475 0.306 Uiso 0.462(12) 1 calc R U P A 2
H10D H 0.342058 0.414159 0.185443 0.306 Uiso 0.462(12) 1 calc R U P A 2
C11A C 0.3972(17) 0.4641(16) 0.1975(12) 0.328(18) Uani 0.462(12) 1 d D U P A 2
H11D H 0.383886 0.490689 0.183401 0.492 Uiso 0.462(12) 1 calc R U P A 2
H11E H 0.410788 0.478667 0.217733 0.492 Uiso 0.462(12) 1 calc R U P A 2
H11F H 0.423754 0.446253 0.185699 0.492 Uiso 0.462(12) 1 calc R U P A 2
C12A C 0.2295(10) 0.3748(14) 0.2463(8) 0.229(10) Uani 0.462(12) 1 d D U P A 2
H12C H 0.204004 0.396269 0.235659 0.275 Uiso 0.462(12) 1 calc R U P A 2
H12D H 0.221170 0.371767 0.270036 0.275 Uiso 0.462(12) 1 calc R U P A 2
C13A C 0.231(2) 0.3238(16) 0.2302(12) 0.46(3) Uani 0.462(12) 1 d D U P A 2
H13D H 0.197774 0.307913 0.232457 0.685 Uiso 0.462(12) 1 calc R U P A 2
H13E H 0.238850 0.327399 0.206826 0.685 Uiso 0.462(12) 1 calc R U P A 2
H13F H 0.255936 0.303012 0.241042 0.685 Uiso 0.462(12) 1 calc R U P A 2

loop_
_atom_site_aniso_label
_atom_site_aniso_U_11
_atom_site_aniso_U_22
_atom_site_aniso_U_33
_atom_site_aniso_U_23
_atom_site_aniso_U_13
_atom_site_aniso_U_12
Cr1 0.0694(8) 0.0699(8) 0.1052(10) -0.0015(6) 0.0063(6) 0.0003(5)
Cr2 0.0697(8) 0.0670(8) 0.1046(10) 0.0038(6) 0.0048(6) 0.0006(5)
Ni1 0.0694(8) 0.0699(8) 0.1052(10) -0.0015(6) 0.0063(6) 0.0003(5)
Ni2 0.0697(8) 0.0670(8) 0.1046(10) 0.0038(6) 0.0048(6) 0.0006(5)
F1 0.062(2) 0.068(2) 0.094(3) 0.0018(17) 0.0038(17) 0.0050(16)
F2 0.065(2) 0.068(2) 0.099(3) 0.0006(18) 0.0046(18) -0.0001(17)
O1 0.070(3) 0.083(3) 0.107(4) -0.004(3) 0.013(2) -0.003(2)
O2 0.077(3) 0.082(3) 0.103(3) 0.007(2) 0.002(2) 0.001(2)
O3 0.135(8) 0.31(2) 0.135(10) 0.027(15) 0.048(7) -0.016(13)
O4 0.212(13) 0.31(2) 0.102(8) 0.038(12) 0.033(8) 0.038(16)
O5 0.206(10) 0.261(19) 0.116(9) 0.044(12) -0.016(8) 0.072(13)
C1 0.086(4) 0.077(4) 0.101(4) 0.005(4) 0.009(3) -0.006(4)
C2 0.109(8) 0.131(12) 0.096(6) 0.012(9) 0.015(6) 0.008(10)
C3 0.122(9) 0.20(2) 0.092(8) 0.011(11) 0.022(7) -0.002(11)
C4 0.133(8) 0.245(19) 0.107(8) 0.021(12) 0.042(7) 0.001(12)
C5 0.170(9) 0.255(19) 0.105(9) 0.056(11) 0.031(7) 0.034(13)
C6 0.162(9) 0.226(19) 0.102(8) 0.033(11) 0.008(7) 0.049(12)
C7 0.133(10) 0.170(19) 0.109(8) 0.035(11) 0.010(7) 0.027(11)
C8 0.126(12) 0.32(3) 0.162(15) 0.00(2) 0.048(10) 0.002(17)
C9 0.197(19) 0.23(4) 0.19(2) 0.02(2) 0.092(16) 0.04(2)
C10 0.29(2) 0.33(2) 0.108(18) 0.077(18) 0.053(17) 0.00(2)
C11 0.30(3) 0.40(4) 0.30(4) 0.06(3) 0.03(3) -0.04(3)
C12 0.195(11) 0.29(2) 0.091(11) 0.024(15) -0.032(11) 0.083(17)
C13 0.23(2) 0.56(4) 0.121(15) 0.08(2) -0.060(15) 0.13(3)
O6 0.077(3) 0.075(3) 0.116(4) -0.012(3) 0.004(3) 0.005(2)
O7 0.072(3) 0.062(3) 0.120(4) 0.000(2) 0.006(2) -0.006(2)
O8 0.175(7) 0.115(6) 0.393(13) 0.025(7) -0.097(8) -0.045(5)
O9 0.205(7) 0.083(4) 0.291(10) -0.014(5) -0.055(7) -0.033(4)
O10 0.123(5) 0.077(4) 0.258(8) -0.024(4) 0.023(5) 0.011(3)
C14 0.074(5) 0.069(4) 0.101(5) -0.004(4) 0.022(4) -0.007(3)
C15 0.067(4) 0.066(4) 0.136(6) -0.007(4) 0.021(4) -0.008(3)
C16 0.083(5) 0.076(4) 0.164(7) 0.004(5) 0.004(5) -0.017(4)
C17 0.101(6) 0.086(5) 0.246(10) 0.002(6) -0.020(6) -0.032(4)
C18 0.134(6) 0.082(5) 0.231(10) -0.021(6) -0.007(7) -0.021(4)
C19 0.110(5) 0.066(4) 0.192(9) -0.002(5) 0.021(6) -0.001(4)
C20 0.085(5) 0.076(4) 0.152(7) -0.009(5) 0.030(5) -0.004(3)
C21 0.148(10) 0.209(13) 0.267(14) 0.036(11) -0.038(9) -0.051(8)
C22 0.200(11) 0.131(9) 0.230(13) 0.004(8) -0.055(9) -0.075(8)
C23 0.167(18) 0.097(13) 0.29(2) 0.037(12) -0.120(15) -0.018(13)
C24 0.174(19) 0.078(11) 0.33(3) 0.016(13) -0.049(18) 0.003(11)
C25 0.108(6) 0.095(7) 0.299(14) -0.025(7) 0.029(8) 0.030(5)
C26 0.191(11) 0.111(8) 0.38(2) -0.011(10) 0.032(12) 0.072(8)
C23A 0.22(2) 0.107(16) 0.30(2) -0.017(15) -0.074(16) -0.086(15)
C24A 0.20(2) 0.066(17) 0.31(3) 0.010(17) -0.02(2) 0.022(15)
O11 0.077(3) 0.077(3) 0.121(4) 0.012(3) 0.005(3) 0.014(2)
O12 0.080(3) 0.069(3) 0.116(4) 0.007(3) 0.011(3) 0.000(2)
O13 0.266(10) 0.151(8) 0.457(17) 0.171(10) 0.055(11) 0.018(8)
O14 0.201(8) 0.231(9) 0.289(11) 0.113(8) 0.074(8) 0.123(7)
O15 0.110(5) 0.215(8) 0.241(8) 0.086(6) 0.024(5) 0.073(5)
C27 0.077(4) 0.065(4) 0.115(6) 0.008(4) 0.005(4) 0.007(3)
C28 0.086(4) 0.079(5) 0.150(7) 0.022(4) 0.017(5) 0.018(4)
C29 0.107(6) 0.093(6) 0.234(10) 0.054(6) 0.015(6) 0.019(4)
C30 0.156(7) 0.119(7) 0.307(13) 0.099(8) 0.048(9) 0.046(6)
C31 0.147(7) 0.160(9) 0.236(11) 0.089(8) 0.066(8) 0.087(6)
C32 0.107(6) 0.153(8) 0.179(9) 0.034(7) 0.026(6) 0.046(5)
C33 0.091(5) 0.109(6) 0.172(8) 0.019(5) 0.016(5) 0.019(4)
C34 0.44(3) 0.232(18) 0.55(3) 0.119(16) -0.02(2) -0.12(2)
C35 0.60(5) 0.29(2) 0.81(5) 0.26(3) -0.05(4) -0.20(3)
C36 0.303(18) 0.41(2) 0.217(12) 0.174(13) 0.090(12) 0.216(15)
C37 0.57(4) 0.42(3) 0.56(4) 0.13(3) -0.18(3) 0.22(3)
C38 0.080(6) 0.267(14) 0.358(17) 0.163(12) 0.028(9) 0.059(8)
C39 0.125(8) 0.41(3) 0.44(3) 0.21(2) 0.019(14) 0.019(12)
O16 0.080(3) 0.064(3) 0.098(3) -0.003(2) 0.005(2) 0.002(2)
O17 0.079(3) 0.073(3) 0.097(3) 0.005(2) 0.010(3) -0.002(2)
O18 0.191(7) 0.218(7) 0.116(5) -0.041(5) 0.015(4) -0.100(6)
O19 0.255(9) 0.290(11) 0.125(6) -0.062(7) 0.039(6) -0.100(9)
O20 0.156(6) 0.209(7) 0.116(5) -0.008(5) 0.050(4) -0.028(5)
C40 0.073(5) 0.069(5) 0.099(5) -0.001(4) 0.009(4) 0.009(3)
C41 0.088(5) 0.094(5) 0.099(5) -0.008(4) 0.011(4) 0.005(4)
C42 0.115(6) 0.123(7) 0.098(5) -0.015(5) 0.025(5) -0.023(5)
C43 0.145(8) 0.163(8) 0.108(6) -0.029(6) 0.017(5) -0.052(6)
C44 0.151(8) 0.187(10) 0.106(6) -0.026(6) 0.024(6) -0.043(7)
C45 0.131(7) 0.153(8) 0.108(6) -0.007(6) 0.034(5) -0.018(5)
C46 0.102(6) 0.104(6) 0.102(5) -0.003(4) 0.023(4) -0.005(4)
C47 0.174(10) 0.245(12) 0.121(8) -0.016(8) -0.001(6) -0.117(9)
C48 0.263(15) 0.282(17) 0.168(11) -0.020(11) -0.026(10) -0.175(13)
C49 0.38(2) 0.37(2) 0.205(15) -0.132(15) 0.024(15) -0.014(17)
C50 0.56(4) 0.45(3) 0.26(2) -0.16(2) -0.04(2) 0.07(3)
C51 0.140(9) 0.185(10) 0.146(9) 0.033(7) 0.039(7) 0.002(6)
C52 0.166(10) 0.237(13) 0.162(10) 0.047(9) 0.062(8) 0.025(9)
C58 0.179(12) 0.179(12) 0.132(12) 0.000 0.000 0.000
C54 0.11(3) 0.07(2) 0.119(12) 0.007(17) 0.02(2) 0.010(12)
C53 0.09(3) 0.05(3) 0.132(13) -0.015(13) 0.01(3) -0.04(3)
C56 0.09(2) 0.06(2) 0.125(11) 0.018(19) 0.010(16) -0.021(19)
N1 0.11(2) 0.070(16) 0.122(11) 0.021(13) 0.02(2) -0.004(16)
C57 0.13(3) 0.07(2) 0.111(12) 0.001(19) 0.013(11) -0.02(2)
C55 0.07(2) 0.08(2) 0.116(10) 0.022(18) 0.03(2) -0.015(18)
O3A 0.133(9) 0.207(18) 0.132(10) 0.030(13) 0.038(7) 0.027(12)
O4A 0.197(14) 0.35(2) 0.124(9) 0.061(14) 0.047(10) 0.098(16)
O5A 0.200(11) 0.28(2) 0.108(9) 0.028(13) -0.008(9) 0.086(14)
C1A 0.086(4) 0.077(4) 0.101(4) 0.005(4) 0.009(3) -0.006(4)
C2A 0.108(9) 0.131(13) 0.099(6) 0.016(11) 0.016(6) 0.009(10)
C3A 0.110(9) 0.129(16) 0.105(9) 0.016(11) 0.013(8) 0.009(10)
C4A 0.134(9) 0.219(19) 0.120(9) 0.035(12) 0.039(7) 0.034(13)
C5A 0.167(9) 0.269(19) 0.109(9) 0.038(13) 0.030(8) 0.047(14)
C6A 0.160(9) 0.235(19) 0.099(8) 0.048(12) 0.009(8) 0.058(12)
C7A 0.125(11) 0.18(2) 0.103(8) 0.023(12) 0.007(8) 0.030(12)
C8A 0.116(12) 0.22(3) 0.152(15) 0.008(18) 0.036(10) 0.015(15)
C9A 0.115(15) 0.29(5) 0.24(3) 0.00(3) 0.062(17) 0.00(2)
C10A 0.25(2) 0.34(3) 0.171(18) 0.091(18) 0.021(18) 0.051(19)
C11A 0.33(3) 0.38(4) 0.27(4) 0.07(3) 0.03(3) -0.03(3)
C12A 0.224(15) 0.31(2) 0.149(17) -0.002(18) -0.060(15) 0.04(2)
C13A 0.52(6) 0.52(4) 0.33(4) -0.27(4) 0.03(5) -0.10(4)

loop_
_atom_type_symbol
_atom_type_description
_atom_type_scat_dispersion_real
_atom_type_scat_dispersion_imag
_atom_type_scat_source
C C 0.0181 0.0091 'International Tables Vol C Tables 4.2.6.8 and 6.1.1.4'
H H 0.0000 0.0000 'International Tables Vol C Tables 4.2.6.8 and 6.1.1.4'
Cr Cr -0.1635 2.4439 'International Tables Vol C Tables 4.2.6.8 and 6.1.1.4'
F F 0.0727 0.0534 'International Tables Vol C Tables 4.2.6.8 and 6.1.1.4'
N N 0.0311 0.0180 'International Tables Vol C Tables 4.2.6.8 and 6.1.1.4'
Ni Ni -3.0029 0.5091 'International Tables Vol C Tables 4.2.6.8 and 6.1.1.4'
O O 0.0492 0.0322 'International Tables Vol C Tables 4.2.6.8 and 6.1.1.4'

loop_
_geom_angle_atom_site_label_1
_geom_angle_atom_site_label_2
_geom_angle_atom_site_label_3
_geom_angle
_geom_angle_site_symmetry_1
_geom_angle_site_symmetry_3
_geom_angle_publ_flag
F1 Cr1 F2 87.13(14) . 4 ?
F1 Cr1 O1 91.56(17) . . ?
F1 Cr1 O6 90.88(16) . . ?
F1 Cr1 O12 177.59(19) . 4 ?
F1 Cr1 O17 90.59(16) . 4 ?
F2 Cr1 O6 177.54(18) 4 . ?
F2 Cr1 O12 91.80(17) 4 4 ?
F2 Cr1 O17 91.23(17) 4 4 ?
O1 Cr1 F2 87.32(17) . 4 ?
O1 Cr1 O6 91.3(2) . . ?
O1 Cr1 O12 86.2(2) . 4 ?
O1 Cr1 O17 177.34(19) . 4 ?
O6 Cr1 O17 90.2(2) . 4 ?
O12 Cr1 O6 90.13(19) 4 . ?
O12 Cr1 O17 91.59(19) 4 4 ?
F1 Cr2 F2 87.05(14) . . ?
F1 Cr2 O2 90.64(17) . . ?
F1 Cr2 O7 92.80(17) . . ?
F1 Cr2 O11 177.97(18) . . ?
F1 Cr2 O16 87.59(17) . . ?
F2 Cr2 O2 90.24(17) . . ?
F2 Cr2 O7 177.90(19) . . ?
F2 Cr2 O11 91.08(17) . . ?
F2 Cr2 O16 91.09(17) . . ?
O7 Cr2 O2 91.9(2) . . ?
O7 Cr2 O11 89.04(19) . . ?
O7 Cr2 O16 86.80(19) . . ?
O11 Cr2 O2 90.1(2) . . ?
O11 Cr2 O16 91.7(2) . . ?
O16 Cr2 O2 177.72(19) . . ?
Cr2 F1 Cr1 121.99(17) . . ?
Cr2 F2 Cr1 121.65(17) . 3 ?
C1 O1 Cr1 135.8(4) . . ?
C1A O1 Cr1 135.8(4) . . ?
C1 O2 Cr2 126.0(5) . . ?
C1A O2 Cr2 126.0(5) . . ?
C4 O3 C8 116.2(16) . . ?
C5 O4 C10 113.1(17) . . ?
C6 O5 C12 119.2(15) . . ?
O1 C1 O2 124.6(6) . . ?
O1 C1 C2 116.6(9) . . ?
O2 C1 C2 118.8(10) . . ?
C3 C2 C1 117.0(14) . . ?
C7 C2 C1 120.7(15) . . ?
C7 C2 C3 119.3(19) . . ?
C2 C3 H3 119.9 . . ?
C4 C3 C2 120.3(14) . . ?
C4 C3 H3 119.9 . . ?
O3 C4 C3 126.3(14) . . ?
O3 C4 C5 115.1(13) . . ?
C5 C4 C3 118.5(13) . . ?
C4 C5 O4 118.4(14) . . ?
C6 C5 O4 121.0(14) . . ?
C6 C5 C4 120.3(13) . . ?
O5 C6 C5 116.0(14) . . ?
O5 C6 C7 123.7(14) . . ?
C5 C6 C7 120.2(13) . . ?
C2 C7 C6 118.9(14) . . ?
C2 C7 H7 120.6 . . ?
C6 C7 H7 120.6 . . ?
O3 C8 H8A 110.1 . . ?
O3 C8 H8B 110.1 . . ?
O3 C8 C9 108.0(17) . . ?
H8A C8 H8B 108.4 . . ?
C9 C8 H8A 110.1 . . ?
C9 C8 H8B 110.1 . . ?
C8 C9 H9A 109.5 . . ?
C8 C9 H9B 109.5 . . ?
C8 C9 H9C 109.5 . . ?
H9A C9 H9B 109.5 . . ?
H9A C9 H9C 109.5 . . ?
H9B C9 H9C 109.5 . . ?
O4 C10 H10A 110.4 . . ?
O4 C10 H10B 110.4 . . ?
O4 C10 C11 107(2) . . ?
H10A C10 H10B 108.6 . . ?
C11 C10 H10A 110.4 . . ?
C11 C10 H10B 110.4 . . ?
C10 C11 H11A 109.5 . . ?
C10 C11 H11B 109.5 . . ?
C10 C11 H11C 109.5 . . ?
H11A C11 H11B 109.5 . . ?
H11A C11 H11C 109.5 . . ?
H11B C11 H11C 109.5 . . ?
O5 C12 H12A 110.2 . . ?
O5 C12 H12B 110.2 . . ?
O5 C12 C13 107.4(16) . . ?
H12A C12 H12B 108.5 . . ?
C13 C12 H12A 110.2 . . ?
C13 C12 H12B 110.2 . . ?
C12 C13 H13A 109.5 . . ?
C12 C13 H13B 109.5 . . ?
C12 C13 H13C 109.5 . . ?
H13A C13 H13B 109.5 . . ?
H13A C13 H13C 109.5 . . ?
H13B C13 H13C 109.5 . . ?
C14 O6 Cr1 127.4(4) . . ?
C14 O7 Cr2 133.4(4) . . ?
C21 O8 C17 122.2(9) . . ?
C18 O9 C23 108.5(11) . . ?
C18 O9 C23A 121.6(16) . . ?
C19 O10 C25 117.9(6) . . ?
O6 C14 O7 125.3(6) . . ?
O6 C14 C15 118.5(6) . . ?
O7 C14 C15 116.2(6) . . ?
C16 C15 C14 118.6(6) . . ?
C20 C15 C14 120.1(6) . . ?
C20 C15 C16 121.1(6) . . ?
C15 C16 H16 121.2 . . ?
C17 C16 C15 117.5(7) . . ?
C17 C16 H16 121.2 . . ?
O8 C17 C16 122.2(8) . . ?
O8 C17 C18 116.1(8) . . ?
C18 C17 C16 121.7(8) . . ?
C17 C18 O9 120.4(8) . . ?
C19 C18 O9 119.2(8) . . ?
C19 C18 C17 120.4(8) . . ?
O10 C19 C18 116.6(7) . . ?
O10 C19 C20 124.4(8) . . ?
C18 C19 C20 119.0(7) . . ?
C15 C20 C19 120.1(7) . . ?
C15 C20 H20 119.9 . . ?
C19 C20 H20 119.9 . . ?
O8 C21 H21A 109.1 . . ?
O8 C21 H21B 109.1 . . ?
O8 C21 C22 112.6(11) . . ?
H21A C21 H21B 107.8 . . ?
C22 C21 H21A 109.1 . . ?
C22 C21 H21B 109.1 . . ?
C21 C22 H22A 109.5 . . ?
C21 C22 H22B 109.5 . . ?
C21 C22 H22C 109.5 . . ?
H22A C22 H22B 109.5 . . ?
H22A C22 H22C 109.5 . . ?
H22B C22 H22C 109.5 . . ?
O9 C23 H23A 109.2 . . ?
O9 C23 H23B 109.2 . . ?
H23A C23 H23B 107.9 . . ?
C24 C23 O9 112.1(16) . . ?
C24 C23 H23A 109.2 . . ?
C24 C23 H23B 109.2 . . ?
C23 C24 H24A 109.5 . . ?
C23 C24 H24B 109.5 . . ?
C23 C24 H24C 109.5 . . ?
H24A C24 H24B 109.5 . . ?
H24A C24 H24C 109.5 . . ?
H24B C24 H24C 109.5 . . ?
O10 C25 H25A 110.4 . . ?
O10 C25 H25B 110.4 . . ?
O10 C25 C26 106.5(8) . . ?
H25A C25 H25B 108.6 . . ?
C26 C25 H25A 110.4 . . ?
C26 C25 H25B 110.4 . . ?
C25 C26 H26A 109.5 . . ?
C25 C26 H26B 109.5 . . ?
C25 C26 H26C 109.5 . . ?
H26A C26 H26B 109.5 . . ?
H26A C26 H26C 109.5 . . ?
H26B C26 H26C 109.5 . . ?
O9 C23A H23C 113.1 . . ?
O9 C23A H23D 113.1 . . ?
O9 C23A C24A 93(2) . . ?
H23C C23A H23D 110.5 . . ?
C24A C23A H23C 113.1 . . ?
C24A C23A H23D 113.1 . . ?
C23A C24A H24D 109.5 . . ?
C23A C24A H24E 109.5 . . ?
C23A C24A H24F 109.5 . . ?
H24D C24A H24E 109.5 . . ?
H24D C24A H24F 109.5 . . ?
H24E C24A H24F 109.5 . . ?
C27 O11 Cr2 126.7(4) . . ?
C27 O12 Cr1 134.6(4) . 3 ?
C30 O13 C34 115.4(14) . . ?
C31 O14 C36 111.7(11) . . ?
C32 O15 C38 117.5(7) . . ?
O11 C27 O12 125.1(6) . . ?
O11 C27 C28 118.8(6) . . ?
O12 C27 C28 116.1(6) . . ?
C29 C28 C27 120.2(7) . . ?
C29 C28 C33 122.5(7) . . ?
C33 C28 C27 117.2(7) . . ?
C28 C29 H29 120.8 . . ?
C28 C29 C30 118.3(8) . . ?
C30 C29 H29 120.8 . . ?
O13 C30 C29 119.9(9) . . ?
O13 C30 C31 120.0(9) . . ?
C29 C30 C31 120.0(8) . . ?
C30 C31 O14 121.0(9) . . ?
C32 C31 O14 117.3(9) . . ?
C32 C31 C30 121.7(8) . . ?
O15 C32 C31 118.0(8) . . ?
O15 C32 C33 123.7(8) . . ?
C31 C32 C33 118.2(8) . . ?
C28 C33 C32 119.2(8) . . ?
C28 C33 H33 120.4 . . ?
C32 C33 H33 120.4 . . ?
O13 C34 H34A 109.5 . . ?
O13 C34 H34B 109.5 . . ?
O13 C34 C35 110.6(18) . . ?
H34A C34 H34B 108.1 . . ?
C35 C34 H34A 109.5 . . ?
C35 C34 H34B 109.5 . . ?
C34 C35 H35A 109.5 . . ?
C34 C35 H35B 109.5 . . ?
C34 C35 H35C 109.5 . . ?
H35A C35 H35B 109.5 . . ?
H35A C35 H35C 109.5 . . ?
H35B C35 H35C 109.5 . . ?
O14 C36 H36A 109.7 . . ?
O14 C36 H36B 109.7 . . ?
O14 C36 C37 109.9(16) . . ?
H36A C36 H36B 108.2 . . ?
C37 C36 H36A 109.7 . . ?
C37 C36 H36B 109.7 . . ?
C36 C37 H37A 109.5 . . ?
C36 C37 H37B 109.5 . . ?
C36 C37 H37C 109.5 . . ?
H37A C37 H37B 109.5 . . ?
H37A C37 H37C 109.5 . . ?
H37B C37 H37C 109.5 . . ?
O15 C38 H38A 108.9 . . ?
O15 C38 H38B 108.9 . . ?
H38A C38 H38B 107.7 . . ?
C39 C38 O15 113.4(10) . . ?
C39 C38 H38A 108.9 . . ?
C39 C38 H38B 108.9 . . ?
C38 C39 H39A 109.5 . . ?
C38 C39 H39B 109.5 . . ?
C38 C39 H39C 109.5 . . ?
H39A C39 H39B 109.5 . . ?
H39A C39 H39C 109.5 . . ?
H39B C39 H39C 109.5 . . ?
C40 O16 Cr2 136.5(4) . . ?
C40 O17 Cr1 126.0(4) . 3 ?
C43 O18 C47 115.5(7) . . ?
C44 O19 C49 112.8(12) . . ?
C45 O20 C51 119.2(8) . . ?
O16 C40 O17 123.8(7) . . ?
O16 C40 C41 117.5(6) . . ?
O17 C40 C41 118.6(6) . . ?
C42 C41 C40 117.0(7) . . ?
C46 C41 C40 122.4(7) . . ?
C46 C41 C42 120.5(7) . . ?
C41 C42 H42 120.5 . . ?
C43 C42 C41 118.9(7) . . ?
C43 C42 H42 120.5 . . ?
C42 C43 O18 124.3(8) . . ?
C44 C43 O18 115.2(8) . . ?
C44 C43 C42 120.5(8) . . ?
C43 C44 O19 119.8(9) . . ?
C45 C44 O19 119.5(9) . . ?
C45 C44 C43 120.6(8) . . ?
O20 C45 C44 115.6(8) . . ?
O20 C45 C46 124.5(8) . . ?
C44 C45 C46 119.7(8) . . ?
C41 C46 C45 119.7(8) . . ?
C41 C46 H46 120.1 . . ?
C45 C46 H46 120.1 . . ?
O18 C47 H47A 110.5 . . ?
O18 C47 H47B 110.5 . . ?
O18 C47 C48 106.2(8) . . ?
H47A C47 H47B 108.7 . . ?
C48 C47 H47A 110.5 . . ?
C48 C47 H47B 110.5 . . ?
C47 C48 H48A 109.5 . . ?
C47 C48 H48B 109.5 . . ?
C47 C48 H48C 109.5 . . ?
H48A C48 H48B 109.5 . . ?
H48A C48 H48C 109.5 . . ?
H48B C48 H48C 109.5 . . ?
O19 C49 H49A 109.2 . . ?
O19 C49 H49B 109.2 . . ?
O19 C49 C50 112.1(15) . . ?
H49A C49 H49B 107.9 . . ?
C50 C49 H49A 109.2 . . ?
C50 C49 H49B 109.2 . . ?
C49 C50 H50A 109.5 . . ?
C49 C50 H50B 109.5 . . ?
C49 C50 H50C 109.5 . . ?
H50A C50 H50B 109.5 . . ?
H50A C50 H50C 109.5 . . ?
H50B C50 H50C 109.5 . . ?
O20 C51 H51A 110.2 . . ?
O20 C51 H51B 110.2 . . ?
O20 C51 C52 107.4(9) . . ?
H51A C51 H51B 108.5 . . ?
C52 C51 H51A 110.2 . . ?
C52 C51 H51B 110.2 . . ?
C51 C52 H52A 109.5 . . ?
C51 C52 H52B 109.5 . . ?
C51 C52 H52C 109.5 . . ?
H52A C52 H52B 109.5 . . ?
H52A C52 H52C 109.5 . . ?
H52B C52 H52C 109.5 . . ?
H58A C58 H58C 109.5 . . ?
H58A C58 H58B 109.5 . . ?
H58C C58 H58B 109.5 . . ?
C57 C58 H58A 109.5 . . ?
C57 C58 H58C 109.5 . . ?
C57 C58 H58B 109.5 . . ?
H54A C54 H54B 108.6 . . ?
C53 C54 H54A 110.3 . . ?
C53 C54 H54B 110.3 . . ?
C55 C54 H54A 110.3 . . ?
C55 C54 H54B 110.3 . . ?
C55 C54 C53 107.0(17) . . ?
C54 C53 H53A 109.5 . . ?
C54 C53 H53B 109.5 . . ?
C54 C53 H53C 109.5 . . ?
H53A C53 H53B 109.5 . . ?
H53A C53 H53C 109.5 . . ?
H53B C53 H53C 109.5 . . ?
H56A C56 H56B 108.0 . . ?
N1 C56 H56A 109.3 . . ?
N1 C56 H56B 109.3 . . ?
N1 C56 C57 112(2) . . ?
C57 C56 H56A 109.3 . . ?
C57 C56 H56B 109.3 . . ?
C56 N1 H1A 108.4 . . ?
C56 N1 H1B 108.4 . . ?
H1A N1 H1B 107.4 . . ?
C55 N1 C56 116(2) . . ?
C55 N1 H1A 108.4 . . ?
C55 N1 H1B 108.4 . . ?
C58 C57 H57A 109.4 . . ?
C58 C57 H57B 109.4 . . ?
C56 C57 C58 111.2(16) . . ?
C56 C57 H57A 109.4 . . ?
C56 C57 H57B 109.4 . . ?
H57A C57 H57B 108.0 . . ?
C54 C55 H55A 109.2 . . ?
C54 C55 H55B 109.2 . . ?
N1 C55 C54 112(2) . . ?
N1 C55 H55A 109.2 . . ?
N1 C55 H55B 109.2 . . ?
H55A C55 H55B 107.9 . . ?
C4A O3A C8A 117.0(16) . . ?
C5A O4A C10A 114(2) . . ?
C6A O5A C12A 119.8(19) . . ?
O1 C1A O2 124.6(6) . . ?
O1 C1A C2A 116.2(11) . . ?
O2 C1A C2A 119.2(11) . . ?
C3A C2A C1A 117.9(17) . . ?
C7A C2A C1A 120.4(17) . . ?
C7A C2A C3A 119(2) . . ?
C2A C3A H3A 119.7 . . ?
C2A C3A C4A 120.6(15) . . ?
C4A C3A H3A 119.7 . . ?
O3A C4A C3A 124.0(15) . . ?
O3A C4A C5A 116.7(14) . . ?
C5A C4A C3A 118.5(14) . . ?
C4A C5A O4A 120.1(16) . . ?
C6A C5A O4A 117.9(16) . . ?
C6A C5A C4A 120.5(14) . . ?
O5A C6A C5A 116.2(15) . . ?
O5A C6A C7A 124.8(15) . . ?
C5A C6A C7A 118.8(14) . . ?
C2A C7A C6A 119.9(15) . . ?
C2A C7A H7A 120.0 . . ?
C6A C7A H7A 120.0 . . ?
O3A C8A H8AA 110.4 . . ?
O3A C8A H8AB 110.4 . . ?
O3A C8A C9A 106.8(18) . . ?
H8AA C8A H8AB 108.6 . . ?
C9A C8A H8AA 110.4 . . ?
C9A C8A H8AB 110.4 . . ?
C8A C9A H9AA 109.5 . . ?
C8A C9A H9AB 109.5 . . ?
C8A C9A H9AC 109.5 . . ?
H9AA C9A H9AB 109.5 . . ?
H9AA C9A H9AC 109.5 . . ?
H9AB C9A H9AC 109.5 . . ?
O4A C10A H10C 109.1 . . ?
O4A C10A H10D 109.1 . . ?
O4A C10A C11A 112(2) . . ?
H10C C10A H10D 107.8 . . ?
C11A C10A H10C 109.1 . . ?
C11A C10A H10D 109.1 . . ?
C10A C11A H11D 109.5 . . ?
C10A C11A H11E 109.5 . . ?
C10A C11A H11F 109.5 . . ?
H11D C11A H11E 109.5 . . ?
H11D C11A H11F 109.5 . . ?
H11E C11A H11F 109.5 . . ?
O5A C12A H12C 110.4 . . ?
O5A C12A H12D 110.4 . . ?
O5A C12A C13A 107(2) . . ?
H12C C12A H12D 108.6 . . ?
C13A C12A H12C 110.4 . . ?
C13A C12A H12D 110.4 . . ?
C12A C13A H13D 109.5 . . ?
C12A C13A H13E 109.5 . . ?
C12A C13A H13F 109.5 . . ?
H13D C13A H13E 109.5 . . ?
H13D C13A H13F 109.5 . . ?
H13E C13A H13F 109.5 . . ?

loop_
_geom_bond_atom_site_label_1
_geom_bond_atom_site_label_2
_geom_bond_distance
_geom_bond_site_symmetry_2
_geom_bond_publ_flag
Cr1 F1 1.923(3) . ?
Cr1 F2 1.938(3) 4 ?
Cr1 O1 1.934(5) . ?
Cr1 O6 1.958(5) . ?
Cr1 O12 1.950(5) 4 ?
Cr1 O17 1.986(5) 4 ?
Cr2 F1 1.922(3) . ?
Cr2 F2 1.927(3) . ?
Cr2 O2 1.963(5) . ?
Cr2 O7 1.948(4) . ?
Cr2 O11 1.957(4) . ?
Cr2 O16 1.957(5) . ?
O1 C1 1.263(7) . ?
O1 C1A 1.263(7) . ?
O2 C1 1.275(7) . ?
O2 C1A 1.275(7) . ?
O3 C4 1.377(13) . ?
O3 C8 1.431(15) . ?
O4 C5 1.399(13) . ?
O4 C10 1.474(17) . ?
O5 C6 1.344(13) . ?
O5 C12 1.431(15) . ?
C1 C2 1.460(12) . ?
C2 C3 1.391(16) . ?
C2 C7 1.358(14) . ?
C3 H3 0.9500 . ?
C3 C4 1.389(13) . ?
C4 C5 1.385(14) . ?
C5 C6 1.370(13) . ?
C6 C7 1.418(13) . ?
C7 H7 0.9500 . ?
C8 H8A 0.9900 . ?
C8 H8B 0.9900 . ?
C8 C9 1.569(15) . ?
C9 H9A 0.9800 . ?
C9 H9B 0.9800 . ?
C9 H9C 0.9800 . ?
C10 H10A 0.9900 . ?
C10 H10B 0.9900 . ?
C10 C11 1.504(13) . ?
C11 H11A 0.9800 . ?
C11 H11B 0.9800 . ?
C11 H11C 0.9800 . ?
C12 H12A 0.9900 . ?
C12 H12B 0.9900 . ?
C12 C13 1.510(16) . ?
C13 H13A 0.9800 . ?
C13 H13B 0.9800 . ?
C13 H13C 0.9800 . ?
O6 C14 1.262(7) . ?
O7 C14 1.274(7) . ?
O8 C17 1.364(9) . ?
O8 C21 1.338(11) . ?
O9 C18 1.376(9) . ?
O9 C23 1.485(16) . ?
O9 C23A 1.485(17) . ?
O10 C19 1.336(8) . ?
O10 C25 1.424(10) . ?
C14 C15 1.474(8) . ?
C15 C16 1.391(8) . ?
C15 C20 1.363(8) . ?
C16 H16 0.9500 . ?
C16 C17 1.389(9) . ?
C17 C18 1.371(10) . ?
C18 C19 1.366(10) . ?
C19 C20 1.409(9) . ?
C20 H20 0.9500 . ?
C21 H21A 0.9900 . ?
C21 H21B 0.9900 . ?
C21 C22 1.499(11) . ?
C22 H22A 0.9800 . ?
C22 H22B 0.9800 . ?
C22 H22C 0.9800 . ?
C23 H23A 0.9900 . ?
C23 H23B 0.9900 . ?
C23 C24 1.476(12) . ?
C24 H24A 0.9800 . ?
C24 H24B 0.9800 . ?
C24 H24C 0.9800 . ?
C25 H25A 0.9900 . ?
C25 H25B 0.9900 . ?
C25 C26 1.500(10) . ?
C26 H26A 0.9800 . ?
C26 H26B 0.9800 . ?
C26 H26C 0.9800 . ?
C23A H23C 0.9900 . ?
C23A H23D 0.9900 . ?
C23A C24A 1.490(13) . ?
C24A H24D 0.9800 . ?
C24A H24E 0.9800 . ?
C24A H24F 0.9800 . ?
O11 C27 1.260(7) . ?
O12 C27 1.271(7) . ?
O13 C30 1.376(10) . ?
O13 C34 1.414(15) . ?
O14 C31 1.409(10) . ?
O14 C36 1.468(15) . ?
O15 C32 1.345(9) . ?
O15 C38 1.472(10) . ?
C27 C28 1.462(8) . ?
C28 C29 1.373(9) . ?
C28 C33 1.383(9) . ?
C29 H29 0.9500 . ?
C29 C30 1.387(10) . ?
C30 C31 1.394(11) . ?
C31 C32 1.379(10) . ?
C32 C33 1.407(10) . ?
C33 H33 0.9500 . ?
C34 H34A 0.9900 . ?
C34 H34B 0.9900 . ?
C34 C35 1.543(15) . ?
C35 H35A 0.9800 . ?
C35 H35B 0.9800 . ?
C35 H35C 0.9800 . ?
C36 H36A 0.9900 . ?
C36 H36B 0.9900 . ?
C36 C37 1.498(12) . ?
C37 H37A 0.9800 . ?
C37 H37B 0.9800 . ?
C37 H37C 0.9800 . ?
C38 H38A 0.9900 . ?
C38 H38B 0.9900 . ?
C38 C39 1.437(12) . ?
C39 H39A 0.9800 . ?
C39 H39B 0.9800 . ?
C39 H39C 0.9800 . ?
O16 C40 1.264(7) . ?
O17 C40 1.268(7) . ?
O18 C43 1.389(9) . ?
O18 C47 1.430(9) . ?
O19 C44 1.383(10) . ?
O19 C49 1.467(15) . ?
O20 C45 1.349(9) . ?
O20 C51 1.417(11) . ?
C40 C41 1.456(9) . ?
C41 C42 1.400(9) . ?
C41 C46 1.377(8) . ?
C42 H42 0.9500 . ?
C42 C43 1.386(9) . ?
C43 C44 1.379(10) . ?
C44 C45 1.372(10) . ?
C45 C46 1.398(10) . ?
C46 H46 0.9500 . ?
C47 H47A 0.9900 . ?
C47 H47B 0.9900 . ?
C47 C48 1.530(11) . ?
C48 H48A 0.9800 . ?
C48 H48B 0.9800 . ?
C48 H48C 0.9800 . ?
C49 H49A 0.9900 . ?
C49 H49B 0.9900 . ?
C49 C50 1.475(12) . ?
C50 H50A 0.9800 . ?
C50 H50B 0.9800 . ?
C50 H50C 0.9800 . ?
C51 H51A 0.9900 . ?
C51 H51B 0.9900 . ?
C51 C52 1.523(11) . ?
C52 H52A 0.9800 . ?
C52 H52B 0.9800 . ?
C52 H52C 0.9800 . ?
C58 H58A 0.9800 . ?
C58 H58C 0.9800 . ?
C58 H58B 0.9800 . ?
C58 C57 1.519(16) . ?
C54 H54A 0.9900 . ?
C54 H54B 0.9900 . ?
C54 C53 1.55(2) . ?
C54 C55 1.517(18) . ?
C53 H53A 0.9800 . ?
C53 H53B 0.9800 . ?
C53 H53C 0.9800 . ?
C56 H56A 0.9900 . ?
C56 H56B 0.9900 . ?
C56 N1 1.46(2) . ?
C56 C57 1.509(19) . ?
N1 H1A 0.9100 . ?
N1 H1B 0.9100 . ?
N1 C55 1.461(18) . ?
C57 H57A 0.9900 . ?
C57 H57B 0.9900 . ?
C55 H55A 0.9900 . ?
C55 H55B 0.9900 . ?
O3A C4A 1.382(13) . ?
O3A C8A 1.445(15) . ?
O4A C5A 1.396(14) . ?
O4A C10A 1.476(18) . ?
O5A C6A 1.354(14) . ?
O5A C12A 1.432(16) . ?
C1A C2A 1.468(13) . ?
C2A C3A 1.392(16) . ?
C2A C7A 1.364(15) . ?
C3A H3A 0.9500 . ?
C3A C4A 1.395(14) . ?
C4A C5A 1.393(14) . ?
C5A C6A 1.382(14) . ?
C6A C7A 1.416(14) . ?
C7A H7A 0.9500 . ?
C8A H8AA 0.9900 . ?
C8A H8AB 0.9900 . ?
C8A C9A 1.569(16) . ?
C9A H9AA 0.9800 . ?
C9A H9AB 0.9800 . ?
C9A H9AC 0.9800 . ?
C10A H10C 0.9900 . ?
C10A H10D 0.9900 . ?
C10A C11A 1.499(13) . ?
C11A H11D 0.9800 . ?
C11A H11E 0.9800 . ?
C11A H11F 0.9800 . ?
C12A H12C 0.9900 . ?
C12A H12D 0.9900 . ?
C12A C13A 1.514(18) . ?
C13A H13D 0.9800 . ?
C13A H13E 0.9800 . ?
C13A H13F 0.9800 . ?

loop_
_geom_torsion_atom_site_label_1
_geom_torsion_atom_site_label_2
_geom_torsion_atom_site_label_3
_geom_torsion_atom_site_label_4
_geom_torsion
_geom_torsion_site_symmetry_1
_geom_torsion_site_symmetry_2
_geom_torsion_site_symmetry_3
_geom_torsion_site_symmetry_4
_geom_torsion_publ_flag
Cr1 O1 C1 O2 26.6(11) . . . . ?
Cr1 O1 C1 C2 -154(3) . . . . ?
Cr1 O1 C1A O2 26.6(11) . . . . ?
Cr1 O1 C1A C2A -153(4) . . . . ?
Cr1 O6 C14 O7 10.6(10) . . . . ?
Cr1 O6 C14 C15 -168.2(5) . . . . ?
Cr1 O12 C27 O11 -28.9(11) 3 . . . ?
Cr1 O12 C27 C28 149.5(6) 3 . . . ?
Cr1 O17 C40 O16 -9.6(9) 3 . . . ?
Cr1 O17 C40 C41 169.6(4) 3 . . . ?
Cr2 O2 C1 O1 12.9(10) . . . . ?
Cr2 O2 C1 C2 -166(3) . . . . ?
Cr2 O2 C1A O1 12.9(10) . . . . ?
Cr2 O2 C1A C2A -167(4) . . . . ?
Cr2 O7 C14 O6 27.9(10) . . . . ?
Cr2 O7 C14 C15 -153.3(5) . . . . ?
Cr2 O11 C27 O12 -11.0(11) . . . . ?
Cr2 O11 C27 C28 170.6(5) . . . . ?
Cr2 O16 C40 O17 -30.6(10) . . . . ?
Cr2 O16 C40 C41 150.2(5) . . . . ?
O1 C1 C2 C3 -9(6) . . . . ?
O1 C1 C2 C7 -170(4) . . . . ?
O1 C1A C2A C3A 12(7) . . . . ?
O1 C1A C2A C7A 173(4) . . . . ?
O2 C1 C2 C3 170(3) . . . . ?
O2 C1 C2 C7 10(7) . . . . ?
O2 C1A C2A C3A -168(4) . . . . ?
O2 C1A C2A C7A -7(7) . . . . ?
O3 C4 C5 O4 -2(4) . . . . ?
O3 C4 C5 C6 -176(3) . . . . ?
O4 C5 C6 O5 2(4) . . . . ?
O4 C5 C6 C7 180(3) . . . . ?
O5 C6 C7 C2 177(4) . . . . ?
C1 C2 C3 C4 180(4) . . . . ?
C1 C2 C7 C6 173(4) . . . . ?
C2 C3 C4 O3 -171(4) . . . . ?
C2 C3 C4 C5 12(5) . . . . ?
C3 C2 C7 C6 13(7) . . . . ?
C3 C4 C5 O4 174(2) . . . . ?
C3 C4 C5 C6 0(4) . . . . ?
C4 O3 C8 C9 160(3) . . . . ?
C4 C5 C6 O5 176(3) . . . . ?
C4 C5 C6 C7 -6(5) . . . . ?
C5 O4 C10 C11 78(3) . . . . ?
C5 C6 C7 C2 -1(5) . . . . ?
C6 O5 C12 C13 -168(3) . . . . ?
C7 C2 C3 C4 -20(7) . . . . ?
C8 O3 C4 C3 17(4) . . . . ?
C8 O3 C4 C5 -167(3) . . . . ?
C10 O4 C5 C4 -95(3) . . . . ?
C10 O4 C5 C6 79(3) . . . . ?
C12 O5 C6 C5 171(3) . . . . ?
C12 O5 C6 C7 -6(4) . . . . ?
O6 C14 C15 C16 11.8(10) . . . . ?
O6 C14 C15 C20 -164.6(7) . . . . ?
O7 C14 C15 C16 -167.1(7) . . . . ?
O7 C14 C15 C20 16.5(10) . . . . ?
O8 C17 C18 O9 1.3(18) . . . . ?
O8 C17 C18 C19 -178.4(11) . . . . ?
O9 C18 C19 O10 -0.3(16) . . . . ?
O9 C18 C19 C20 178.7(9) . . . . ?
O10 C19 C20 C15 179.0(8) . . . . ?
C14 C15 C16 C17 177.8(8) . . . . ?
C14 C15 C20 C19 -180.0(7) . . . . ?
C15 C16 C17 O8 -178.1(10) . . . . ?
C15 C16 C17 C18 4.3(16) . . . . ?
C16 C15 C20 C19 3.7(12) . . . . ?
C16 C17 C18 O9 179.0(10) . . . . ?
C16 C17 C18 C19 -0.6(18) . . . . ?
C17 O8 C21 C22 -174.2(12) . . . . ?
C17 C18 C19 O10 179.3(10) . . . . ?
C17 C18 C19 C20 -1.7(17) . . . . ?
C18 O9 C23 C24 -170.1(16) . . . . ?
C18 O9 C23A C24A 77(3) . . . . ?
C18 C19 C20 C15 0.1(14) . . . . ?
C19 O10 C25 C26 176.9(10) . . . . ?
C20 C15 C16 C17 -5.8(12) . . . . ?
C21 O8 C17 C16 -25(2) . . . . ?
C21 O8 C17 C18 152.4(14) . . . . ?
C23 O9 C18 C17 92.9(17) . . . . ?
C23 O9 C18 C19 -87.5(16) . . . . ?
C25 O10 C19 C18 -178.6(10) . . . . ?
C25 O10 C19 C20 2.5(15) . . . . ?
C23A O9 C18 C17 64(2) . . . . ?
C23A O9 C18 C19 -116.8(17) . . . . ?
O11 C27 C28 C29 -15.8(13) . . . . ?
O11 C27 C28 C33 166.6(8) . . . . ?
O12 C27 C28 C29 165.7(8) . . . . ?
O12 C27 C28 C33 -11.9(11) . . . . ?
O13 C30 C31 O14 0(2) . . . . ?
O13 C30 C31 C32 177.8(13) . . . . ?
O14 C31 C32 O15 -5.1(18) . . . . ?
O14 C31 C32 C33 178.0(10) . . . . ?
O15 C32 C33 C28 -179.3(10) . . . . ?
C27 C28 C29 C30 179.1(10) . . . . ?
C27 C28 C33 C32 -178.3(9) . . . . ?
C28 C29 C30 O13 -176.4(12) . . . . ?
C28 C29 C30 C31 1(2) . . . . ?
C29 C28 C33 C32 4.2(15) . . . . ?
C29 C30 C31 O14 -177.2(13) . . . . ?
C29 C30 C31 C32 0(2) . . . . ?
C30 O13 C34 C35 169.6(18) . . . . ?
C30 C31 C32 O15 177.4(12) . . . . ?
C30 C31 C32 C33 0(2) . . . . ?
C31 O14 C36 C37 -173.1(18) . . . . ?
C31 C32 C33 C28 -2.6(16) . . . . ?
C32 O15 C38 C39 -177.0(15) . . . . ?
C33 C28 C29 C30 -3.4(17) . . . . ?
C34 O13 C30 C29 -97(2) . . . . ?
C34 O13 C30 C31 85(2) . . . . ?
C36 O14 C31 C30 95.6(17) . . . . ?
C36 O14 C31 C32 -82.0(15) . . . . ?
C38 O15 C32 C31 -169.5(13) . . . . ?
C38 O15 C32 C33 7.2(18) . . . . ?
O16 C40 C41 C42 -3.7(10) . . . . ?
O16 C40 C41 C46 172.0(7) . . . . ?
O17 C40 C41 C42 177.0(7) . . . . ?
O17 C40 C41 C46 -7.3(10) . . . . ?
O18 C43 C44 O19 -0.1(18) . . . . ?
O18 C43 C44 C45 -177.0(11) . . . . ?
O19 C44 C45 O20 5.0(17) . . . . ?
O19 C44 C45 C46 -179.4(10) . . . . ?
O20 C45 C46 C41 177.8(9) . . . . ?
C40 C41 C42 C43 175.6(8) . . . . ?
C40 C41 C46 C45 -176.8(8) . . . . ?
C41 C42 C43 O18 178.2(10) . . . . ?
C41 C42 C43 C44 0.4(16) . . . . ?
C42 C41 C46 C45 -1.3(12) . . . . ?
C42 C43 C44 O19 177.9(11) . . . . ?
C42 C43 C44 C45 0.9(19) . . . . ?
C43 O18 C47 C48 -177.2(11) . . . . ?
C43 C44 C45 O20 -178.0(10) . . . . ?
C43 C44 C45 C46 -2.4(18) . . . . ?
C44 O19 C49 C50 -169.5(17) . . . . ?
C44 C45 C46 C41 2.6(15) . . . . ?
C45 O20 C51 C52 -179.0(9) . . . . ?
C46 C41 C42 C43 -0.2(13) . . . . ?
C47 O18 C43 C42 -4.3(16) . . . . ?
C47 O18 C43 C44 173.6(11) . . . . ?
C49 O19 C44 C43 83.5(17) . . . . ?
C49 O19 C44 C45 -99.5(16) . . . . ?
C51 O20 C45 C44 179.4(10) . . . . ?
C51 O20 C45 C46 4.0(15) . . . . ?
C53 C54 C55 N1 -180(7) . . . . ?
C56 N1 C55 C54 171(8) . . . . ?
N1 C56 C57 C58 -159(6) . . . . ?
C57 C56 N1 C55 -154(7) . . . . ?
O3A C4A C5A O4A 12(5) . . . . ?
O3A C4A C5A C6A 177(3) . . . . ?
O4A C5A C6A O5A -1(5) . . . . ?
O4A C5A C6A C7A 173(3) . . . . ?
O5A C6A C7A C2A -179(5) . . . . ?
C1A C2A C3A C4A 174(4) . . . . ?
C1A C2A C7A C6A -179(5) . . . . ?
C2A C3A C4A O3A 172(4) . . . . ?
C2A C3A C4A C5A 3(6) . . . . ?
C3A C2A C7A C6A -18(8) . . . . ?
C3A C4A C5A O4A -178(3) . . . . ?
C3A C4A C5A C6A -13(5) . . . . ?
C4A O3A C8A C9A 172(3) . . . . ?
C4A C5A C6A O5A -167(3) . . . . ?
C4A C5A C6A C7A 7(6) . . . . ?
C5A O4A C10A C11A 103(4) . . . . ?
C5A C6A C7A C2A 8(6) . . . . ?
C6A O5A C12A C13A -103(4) . . . . ?
C7A C2A C3A C4A 12(8) . . . . ?
C8A O3A C4A C3A 13(4) . . . . ?
C8A O3A C4A C5A -177(3) . . . . ?
C10A O4A C5A C4A -136(4) . . . . ?
C10A O4A C5A C6A 58(4) . . . . ?
C12A O5A C6A C5A 148(3) . . . . ?
C12A O5A C6A C7A -26(5) . . . . ?

loop_
_smtbx_masks_void_nr
_smtbx_masks_void_average_x
_smtbx_masks_void_average_y
_smtbx_masks_void_average_z
_smtbx_masks_void_volume
_smtbx_masks_void_count_electrons
_smtbx_masks_void_content
1 0.250 -0.250 0.250 1472.7 350.6 '16 acetonitrile'
2 -0.250 0.250 0.750 1472.7 373.0 '16 acetonitrile'
3 -0.056 0.158 0.456 24.0 0.0 ?
4 -0.250 0.250 0.250 1472.7 366.4 '16 acetonitrile'
5 -0.056 0.342 0.956 24.0 0.0 ?
6 0.250 0.750 0.750 1472.7 356.0 '16 acetonitrile'
7 0.056 0.658 0.044 24.0 0.0 ?
8 0.056 0.842 0.544 24.0 0.0 ?
9 0.158 0.556 0.456 24.0 0.0 ?
10 0.158 0.944 0.956 24.0 0.0 ?
11 0.250 0.250 0.634 206.0 55.0 '2.5 acetonitrile'
12 0.250 0.250 0.134 206.0 55.0 '2.5 acetonitrile'
13 0.342 0.556 0.956 24.0 0.0 ?
14 0.342 0.944 0.456 24.0 0.0 ?
15 0.444 0.658 0.544 24.0 0.0 ?
16 0.444 0.842 0.044 24.0 0.0 ?
17 0.556 0.158 0.956 24.0 0.0 ?
18 0.556 0.342 0.456 24.0 0.0 ?
19 0.658 0.056 0.544 24.0 0.0 ?
20 0.658 0.444 0.044 24.0 0.0 ?
21 0.750 0.750 0.366 206.0 57.3 '2.5 acetonitrile'
22 0.750 0.750 0.866 206.0 57.2 '2.5 acetonitrile'
23 0.842 0.056 0.044 24.0 0.0 ?
24 0.842 0.444 0.544 24.0 0.0 ?
